data_7013551
loop_
_publ_author_name
'Burrows, Andrew D.'
'Mahon, Mary F.'
'Varrone, Maurizio'

_publ_section_title
;
 The synthesis and late transition metal chemistry of 7-aza-N-indolyl
 phosphines and the activity of their palladium complexes in CO?ethene
 co-polymerisation
;
_journal_issue 24
_journal_name_full 'Dalton Transactions'
_journal_page_first 4718
_journal_paper_doi 10.1039/b309882f
_journal_year 2003
_chemical_formula_sum 'C24 H22 F3 N2 O4 P Pd S'
_chemical_formula_weight 628.87
_chemical_name_systematic
;
?
;
_space_group_IT_number 2
_symmetry_cell_setting triclinic
_symmetry_space_group_name_Hall '-P 1'
_symmetry_space_group_name_H-M 'P -1'
_atom_sites_solution_hydrogens geom
_atom_sites_solution_primary direct
_atom_sites_solution_secondary difmap
_audit_creation_method SHELXL-97
_cell_angle_alpha 71.4250(9)
_cell_angle_beta 77.4640(8)
_cell_angle_gamma 89.6770(13)
_cell_formula_units_Z 2
_cell_length_a 8.29100(10)
_cell_length_b 11.8690(2)
_cell_length_c 13.8810(3)
_cell_measurement_reflns_used 25
_cell_measurement_temperature 150(2)
_cell_measurement_theta_max 18
_cell_measurement_theta_min 12
_cell_volume 1260.97(4)
_computing_data_reduction 'Denzo and Scalepack (otwinowski & Minor, 1997)'
_computing_molecular_graphics 'ORTEX (P.McArdle, 1995)'
_computing_publication_material 'SHELXL-97/2 (Sheldrick,1997)'
_computing_structure_refinement 'SHELXL-97 (Sheldrick, 1997)'
_computing_structure_solution 'SHELXS-97 (Sheldrick, 1990)'
_diffrn_ambient_temperature 150(2)
_diffrn_measured_fraction_theta_full 0.996
_diffrn_measured_fraction_theta_max 0.996
_diffrn_measurement_device_type KappaCCD
_diffrn_measurement_method KappaCCD
_diffrn_radiation_monochromator graphite
_diffrn_radiation_source 'fine-focus sealed tube'
_diffrn_radiation_type MoK\a
_diffrn_radiation_wavelength 0.71070
_diffrn_reflns_av_R_equivalents 0.0529
_diffrn_reflns_av_sigmaI/netI 0.0413
_diffrn_reflns_limit_h_max 9
_diffrn_reflns_limit_h_min 0
_diffrn_reflns_limit_k_max 14
_diffrn_reflns_limit_k_min -14
_diffrn_reflns_limit_l_max 16
_diffrn_reflns_limit_l_min -15
_diffrn_reflns_number 20472
_diffrn_reflns_theta_full 24.98
_diffrn_reflns_theta_max 24.98
_diffrn_reflns_theta_min 3.58
_exptl_absorpt_coefficient_mu 0.938
_exptl_absorpt_correction_T_max 0.9546
_exptl_absorpt_correction_T_min 0.8721
_exptl_absorpt_correction_type multi-scan
_exptl_absorpt_process_details 'Sortav Blessing (1995) '
_exptl_crystal_colour Colourless
_exptl_crystal_density_diffrn 1.656
_exptl_crystal_density_method 'not measured'
_exptl_crystal_description needle
_exptl_crystal_F_000 632
_exptl_crystal_size_max 0.15
_exptl_crystal_size_mid 0.08
_exptl_crystal_size_min 0.05
_refine_diff_density_max 0.601
_refine_diff_density_min -0.720
_refine_diff_density_rms 0.069
_refine_ls_extinction_coef 0.0028(10)
_refine_ls_extinction_expression Fc^*^=kFc[1+0.001xFc^2^\l^3^/sin(2\q)]^-1/4^
_refine_ls_extinction_method SHELXL
_refine_ls_goodness_of_fit_ref 0.801
_refine_ls_hydrogen_treatment mixed
_refine_ls_matrix_type full
_refine_ls_number_parameters 327
_refine_ls_number_reflns 4408
_refine_ls_number_restraints 0
_refine_ls_restrained_S_all 0.801
_refine_ls_R_factor_all 0.0434
_refine_ls_R_factor_gt 0.0348
_refine_ls_shift/su_max 0.001
_refine_ls_shift/su_mean 0.000
_refine_ls_structure_factor_coef Fsqd
_refine_ls_weighting_details 'calc w=1/[\s^2^(Fo^2^)+(0.0857P)^2^+1.6646P] where P=(Fo^2^+2Fc^2^)/3'
_refine_ls_weighting_scheme calc
_refine_ls_wR_factor_gt 0.0969
_refine_ls_wR_factor_ref 0.1052
_reflns_number_gt 3794
_reflns_number_total 4408
_reflns_threshold_expression >2sigma(I)
_cod_data_source_file b309882f.txt
_cod_data_source_block compound8a_k01adb2
_cod_depositor_comments
;
The following automatic conversions were performed:
'_symmetry_cell_setting' value 'Triclinic' changed to 'triclinic'
according to '/home/saulius/struct/CIF-dictionaries/cif_core.dic'
dictionary named 'cif_core.dic' version 2.4.1 from
2010-06-29.

'_exptl_absorpt_correction_type' value 'multiscan' changed to
'multi-scan' according to
'/home/saulius/struct/CIF-dictionaries/cif_core.dic' dictionary named
'cif_core.dic' version 2.4.1 from 2010-06-29.

Automatic conversion script
Id: cif_fix_enum 1527 2010-12-29 10:47:43Z saulius 
;
_cod_original_sg_symbol_H-M P-1
_cod_database_code 7013551

loop_
_symmetry_equiv_pos_as_xyz
'x, y, z'
'-x, -y, -z'

loop_
_atom_site_label
_atom_site_type_symbol
_atom_site_fract_x
_atom_site_fract_y
_atom_site_fract_z
_atom_site_U_iso_or_equiv
_atom_site_adp_type
_atom_site_occupancy
_atom_site_symmetry_multiplicity
_atom_site_calc_flag
_atom_site_refinement_flags
_atom_site_disorder_assembly
_atom_site_disorder_group
Pd1 Pd 0.04611(3) 0.50151(2) 0.15028(2) 0.03339(13) Uani 1 1 d . . .
S1 S 0.30719(15) 0.81816(10) 0.25740(9) 0.0566(3) Uani 1 1 d . . .
P1 P 0.06811(11) 0.31209(8) 0.22506(8) 0.0388(2) Uani 1 1 d . . .
F1 F 0.3813(5) 0.7703(8) 0.4364(3) 0.207(4) Uani 1 1 d . . .
F2 F 0.1682(4) 0.6692(4) 0.4385(3) 0.1146(14) Uani 1 1 d . . .
F3 F 0.4104(5) 0.6276(5) 0.3709(4) 0.160(2) Uani 1 1 d . . .
O1 O 0.0077(3) 0.6825(2) 0.0848(2) 0.0397(6) Uani 1 1 d . . .
O2 O 0.2397(4) 0.7475(4) 0.2099(3) 0.0768(10) Uani 1 1 d . . .
O3 O 0.4767(5) 0.8582(4) 0.2096(3) 0.1020(16) Uani 1 1 d . . .
O4 O 0.1994(7) 0.9046(4) 0.2826(4) 0.125(2) Uani 1 1 d . . .
N1 N 0.2095(4) 0.2806(3) 0.1285(3) 0.0447(8) Uani 1 1 d . . .
N2 N 0.2282(3) 0.4840(3) 0.0218(2) 0.0366(7) Uani 1 1 d . . .
C1 C 0.2916(5) 0.1792(4) 0.1169(4) 0.0577(11) Uani 1 1 d . . .
H1 H 0.2721 0.1018 0.1673 0.069 Uiso 1 1 calc R . .
C2 C 0.4002(5) 0.2078(4) 0.0251(4) 0.0558(11) Uani 1 1 d . . .
H2 H 0.4695 0.1547 -0.0003 0.067 Uiso 1 1 calc R . .
C3 C 0.3948(4) 0.3320(4) -0.0287(3) 0.0465(10) Uani 1 1 d . . .
C4 C 0.4765(4) 0.4169(4) -0.1219(3) 0.0491(10) Uani 1 1 d . . .
H4 H 0.5596 0.3958 -0.1709 0.059 Uiso 1 1 calc R . .
C5 C 0.4318(5) 0.5330(4) -0.1402(3) 0.0473(9) Uani 1 1 d . . .
H5 H 0.4858 0.5930 -0.2027 0.057 Uiso 1 1 calc R . .
C6 C 0.3097(4) 0.5634(4) -0.0689(3) 0.0420(9) Uani 1 1 d . . .
H6 H 0.2823 0.6441 -0.0848 0.050 Uiso 1 1 calc R . .
C7 C 0.2747(4) 0.3731(3) 0.0379(3) 0.0380(8) Uani 1 1 d . . .
C8 C -0.1126(4) 0.2131(3) 0.2514(3) 0.0441(9) Uani 1 1 d . . .
C9 C -0.1406(5) 0.1584(4) 0.1809(4) 0.0537(11) Uani 1 1 d . . .
H9 H -0.0584 0.1654 0.1194 0.064 Uiso 1 1 calc R . .
C10 C -0.2896(5) 0.0939(4) 0.2014(5) 0.0659(14) Uani 1 1 d . . .
H10 H -0.3084 0.0549 0.1544 0.079 Uiso 1 1 calc R . .
C11 C -0.4108(5) 0.0853(4) 0.2888(5) 0.0640(14) Uani 1 1 d . . .
H11 H -0.5128 0.0412 0.3013 0.077 Uiso 1 1 calc R . .
C12 C -0.3856(5) 0.1403(4) 0.3587(4) 0.0595(12) Uani 1 1 d . . .
H12 H -0.4697 0.1344 0.4190 0.071 Uiso 1 1 calc R . .
C13 C -0.2357(5) 0.2044(4) 0.3398(4) 0.0516(10) Uani 1 1 d . . .
H13 H -0.2173 0.2425 0.3876 0.062 Uiso 1 1 calc R . .
C14 C 0.1445(4) 0.2647(3) 0.3435(3) 0.0448(9) Uani 1 1 d . . .
C15 C 0.2035(4) 0.3516(4) 0.3779(3) 0.0449(9) Uani 1 1 d . . .
H15 H 0.2088 0.4334 0.3374 0.054 Uiso 1 1 calc R . .
C16 C 0.2546(5) 0.3183(4) 0.4719(3) 0.0555(11) Uani 1 1 d . . .
H16 H 0.2962 0.3769 0.4952 0.067 Uiso 1 1 calc R . .
C17 C 0.2441(5) 0.1994(5) 0.5306(4) 0.0710(15) Uani 1 1 d . . .
H17 H 0.2771 0.1764 0.5952 0.085 Uiso 1 1 calc R . .
C18 C 0.1864(5) 0.1140(5) 0.4969(4) 0.0768(17) Uani 1 1 d . . .
H18 H 0.1804 0.0324 0.5383 0.092 Uiso 1 1 calc R . .
C19 C 0.1366(5) 0.1453(4) 0.4026(4) 0.0624(13) Uani 1 1 d . . .
H19 H 0.0978 0.0858 0.3793 0.075 Uiso 1 1 calc R . .
C20 C -0.1259(4) 0.5157(3) 0.2737(3) 0.0408(8) Uani 1 1 d . . .
H20A H -0.2347 0.4795 0.2762 0.049 Uiso 1 1 calc R . .
H20B H -0.0926 0.4741 0.3397 0.049 Uiso 1 1 calc R . .
C21 C -0.1370(5) 0.6478(4) 0.2592(3) 0.0453(9) Uani 1 1 d . . .
H21A H -0.2543 0.6634 0.2817 0.054 Uiso 1 1 calc R . .
H21B H -0.0742 0.6690 0.3048 0.054 Uiso 1 1 calc R . .
C22 C -0.0717(4) 0.7250(3) 0.1500(3) 0.0410(9) Uani 1 1 d . . .
C23 C -0.0998(6) 0.8545(4) 0.1192(4) 0.0602(12) Uani 1 1 d . . .
H23A H -0.0463 0.8930 0.0455 0.090 Uiso 1 1 calc R . .
H23B H -0.0526 0.8908 0.1621 0.090 Uiso 1 1 calc R . .
H23C H -0.2190 0.8648 0.1298 0.090 Uiso 1 1 calc R . .
C24 C 0.3171(6) 0.7175(7) 0.3820(4) 0.092(2) Uani 1 1 d . . .

loop_
_atom_site_aniso_label
_atom_site_aniso_U_11
_atom_site_aniso_U_22
_atom_site_aniso_U_33
_atom_site_aniso_U_23
_atom_site_aniso_U_13
_atom_site_aniso_U_12
Pd1 0.02731(17) 0.03209(19) 0.04331(19) -0.01344(13) -0.01146(12) 0.00170(11)
S1 0.0657(7) 0.0457(6) 0.0501(6) -0.0195(5) 0.0104(5) -0.0088(5)
P1 0.0292(5) 0.0336(5) 0.0533(6) -0.0114(4) -0.0129(4) 0.0030(4)
F1 0.082(3) 0.485(11) 0.070(2) -0.118(5) -0.007(2) -0.060(4)
F2 0.0466(16) 0.148(3) 0.081(2) 0.042(2) 0.0059(15) -0.0072(18)
F3 0.076(2) 0.197(5) 0.123(3) 0.052(3) -0.012(2) 0.053(3)
O1 0.0416(14) 0.0323(13) 0.0496(15) -0.0175(12) -0.0131(12) 0.0022(11)
O2 0.0515(18) 0.114(3) 0.092(3) -0.064(2) -0.0277(18) 0.0187(18)
O3 0.097(3) 0.112(3) 0.085(3) -0.062(3) 0.052(2) -0.065(3)
O4 0.171(5) 0.054(2) 0.104(3) -0.022(2) 0.057(3) 0.014(3)
N1 0.0351(16) 0.0363(18) 0.065(2) -0.0176(16) -0.0143(15) 0.0083(13)
N2 0.0275(14) 0.0388(17) 0.0496(18) -0.0174(14) -0.0170(13) 0.0039(12)
C1 0.046(2) 0.041(2) 0.088(3) -0.018(2) -0.023(2) 0.0151(18)
C2 0.040(2) 0.055(3) 0.080(3) -0.031(2) -0.014(2) 0.0157(19)
C3 0.0304(18) 0.054(3) 0.068(3) -0.032(2) -0.0196(18) 0.0086(17)
C4 0.0292(19) 0.064(3) 0.063(3) -0.035(2) -0.0085(18) 0.0017(18)
C5 0.0330(19) 0.060(3) 0.050(2) -0.022(2) -0.0073(17) -0.0027(17)
C6 0.0335(18) 0.046(2) 0.051(2) -0.0188(18) -0.0138(17) 0.0007(16)
C7 0.0280(17) 0.039(2) 0.053(2) -0.0175(17) -0.0177(16) 0.0040(15)
C8 0.0340(19) 0.0277(19) 0.071(3) -0.0126(18) -0.0177(18) 0.0055(15)
C9 0.041(2) 0.038(2) 0.092(3) -0.034(2) -0.018(2) 0.0122(17)
C10 0.046(2) 0.045(3) 0.128(5) -0.050(3) -0.032(3) 0.0116(19)
C11 0.037(2) 0.035(2) 0.128(4) -0.031(3) -0.028(3) 0.0068(17)
C12 0.033(2) 0.047(3) 0.094(4) -0.018(2) -0.012(2) 0.0020(18)
C13 0.035(2) 0.047(2) 0.074(3) -0.020(2) -0.0149(19) 0.0000(17)
C14 0.0253(17) 0.044(2) 0.054(2) -0.0002(18) -0.0097(16) 0.0028(15)
C15 0.0276(18) 0.054(2) 0.044(2) -0.0048(18) -0.0057(15) -0.0023(16)
C16 0.038(2) 0.075(3) 0.045(2) -0.008(2) -0.0087(18) 0.005(2)
C17 0.032(2) 0.096(4) 0.058(3) 0.011(3) -0.0097(19) 0.003(2)
C18 0.034(2) 0.068(3) 0.091(4) 0.028(3) -0.017(2) 0.000(2)
C19 0.035(2) 0.049(3) 0.087(3) 0.006(2) -0.023(2) -0.0004(18)
C20 0.0315(18) 0.039(2) 0.052(2) -0.0149(17) -0.0090(16) 0.0015(15)
C21 0.037(2) 0.046(2) 0.055(2) -0.0245(19) -0.0036(17) -0.0036(16)
C22 0.0356(19) 0.033(2) 0.061(2) -0.0220(18) -0.0125(17) 0.0018(15)
C23 0.069(3) 0.035(2) 0.076(3) -0.023(2) -0.009(2) 0.009(2)
C24 0.036(3) 0.155(6) 0.059(3) -0.002(3) -0.007(2) -0.006(3)

loop_
_atom_type_symbol
_atom_type_description
_atom_type_scat_dispersion_real
_atom_type_scat_dispersion_imag
_atom_type_scat_source
C C 0.0033 0.0016 'International Tables Vol C Tables 4.2.6.8 and 6.1.1.4'
H H 0.0000 0.0000 'International Tables Vol C Tables 4.2.6.8 and 6.1.1.4'
F F 0.0171 0.0103 'International Tables Vol C Tables 4.2.6.8 and 6.1.1.4'
N N 0.0061 0.0033 'International Tables Vol C Tables 4.2.6.8 and 6.1.1.4'
O O 0.0106 0.0060 'International Tables Vol C Tables 4.2.6.8 and 6.1.1.4'
P P 0.1023 0.0942 'International Tables Vol C Tables 4.2.6.8 and 6.1.1.4'
S S 0.1246 0.1234 'International Tables Vol C Tables 4.2.6.8 and 6.1.1.4'
Pd Pd -0.9988 1.0072 'International Tables Vol C Tables 4.2.6.8 and 6.1.1.4'

loop_
_geom_angle_atom_site_label_1
_geom_angle_atom_site_label_2
_geom_angle_atom_site_label_3
_geom_angle
_geom_angle_site_symmetry_1
_geom_angle_site_symmetry_3
_geom_angle_publ_flag
C20 Pd1 O1 82.88(13) . . ?
C20 Pd1 N2 179.11(13) . . ?
O1 Pd1 N2 97.98(11) . . ?
C20 Pd1 P1 93.46(11) . . ?
O1 Pd1 P1 175.92(7) . . ?
N2 Pd1 P1 85.69(9) . . ?
O2 S1 O3 113.5(2) . . ?
O2 S1 O4 113.9(3) . . ?
O3 S1 O4 116.7(3) . . ?
O2 S1 C24 104.2(3) . . ?
O3 S1 C24 103.2(3) . . ?
O4 S1 C24 103.2(3) . . ?
N1 P1 C8 105.45(18) . . ?
N1 P1 C14 108.34(17) . . ?
C8 P1 C14 105.07(18) . . ?
N1 P1 Pd1 100.71(12) . . ?
C8 P1 Pd1 117.03(12) . . ?
C14 P1 Pd1 119.12(14) . . ?
C22 O1 Pd1 112.6(2) . . ?
C7 N1 C1 105.7(3) . . ?
C7 N1 P1 118.1(2) . . ?
C1 N1 P1 136.0(3) . . ?
C7 N2 C6 114.5(3) . . ?
C7 N2 Pd1 112.8(3) . . ?
C6 N2 Pd1 132.7(3) . . ?
C2 C1 N1 110.3(4) . . ?
C1 C2 C3 108.5(4) . . ?
C4 C3 C7 116.5(4) . . ?
C4 C3 C2 137.9(4) . . ?
C7 C3 C2 105.5(4) . . ?
C5 C4 C3 117.3(4) . . ?
C4 C5 C6 121.2(4) . . ?
N2 C6 C5 123.1(4) . . ?
N2 C7 N1 122.6(3) . . ?
N2 C7 C3 127.4(4) . . ?
N1 C7 C3 110.0(3) . . ?
C13 C8 C9 119.7(4) . . ?
C13 C8 P1 117.4(3) . . ?
C9 C8 P1 122.4(3) . . ?
C10 C9 C8 119.2(4) . . ?
C11 C10 C9 120.9(4) . . ?
C10 C11 C12 120.5(4) . . ?
C11 C12 C13 119.3(5) . . ?
C8 C13 C12 120.4(4) . . ?
C19 C14 C15 120.1(4) . . ?
C19 C14 P1 121.2(3) . . ?
C15 C14 P1 118.6(3) . . ?
C14 C15 C16 120.0(4) . . ?
C17 C16 C15 119.3(5) . . ?
C18 C17 C16 120.8(4) . . ?
C17 C18 C19 120.8(4) . . ?
C14 C19 C18 119.0(5) . . ?
C21 C20 Pd1 107.2(3) . . ?
C22 C21 C20 113.1(3) . . ?
O1 C22 C21 120.3(3) . . ?
O1 C22 C23 120.1(4) . . ?
C21 C22 C23 119.6(4) . . ?
F1 C24 F2 107.4(5) . . ?
F1 C24 F3 108.3(5) . . ?
F2 C24 F3 107.0(6) . . ?
F1 C24 S1 111.8(6) . . ?
F2 C24 S1 111.9(4) . . ?
F3 C24 S1 110.1(4) . . ?

loop_
_geom_bond_atom_site_label_1
_geom_bond_atom_site_label_2
_geom_bond_distance
_geom_bond_site_symmetry_2
_geom_bond_publ_flag
Pd1 C20 2.029(4) . ?
Pd1 O1 2.102(2) . ?
Pd1 N2 2.137(3) . ?
Pd1 P1 2.1808(10) . ?
S1 O2 1.403(3) . ?
S1 O3 1.429(4) . ?
S1 O4 1.435(4) . ?
S1 C24 1.780(6) . ?
P1 N1 1.716(3) . ?
P1 C8 1.807(4) . ?
P1 C14 1.811(4) . ?
F1 C24 1.313(8) . ?
F2 C24 1.330(6) . ?
F3 C24 1.343(9) . ?
O1 C22 1.238(4) . ?
N1 C7 1.383(5) . ?
N1 C1 1.415(5) . ?
N2 C7 1.332(5) . ?
N2 C6 1.346(5) . ?
C1 C2 1.335(7) . ?
C2 C3 1.430(6) . ?
C3 C4 1.395(6) . ?
C3 C7 1.401(5) . ?
C4 C5 1.383(6) . ?
C5 C6 1.387(6) . ?
C8 C13 1.391(6) . ?
C8 C9 1.393(6) . ?
C9 C10 1.383(6) . ?
C10 C11 1.373(7) . ?
C11 C12 1.379(7) . ?
C12 C13 1.391(5) . ?
C14 C19 1.387(6) . ?
C14 C15 1.397(6) . ?
C15 C16 1.395(6) . ?
C16 C17 1.378(7) . ?
C17 C18 1.371(8) . ?
C18 C19 1.395(7) . ?
C20 C21 1.521(5) . ?
C21 C22 1.482(6) . ?
C22 C23 1.490(6) . ?
